data_4349398
loop_
_publ_author_name
'Wu, Jianfeng'
'Li, Xiao-Lei'
'Zhao, Lang'
'Guo, Mei'
'Tang, Jinkui'

_publ_section_title
;
 Enhancement of Magnetocaloric Effect through Fixation of Carbon Dioxide:
 Molecular Assembly from Ln<sub>4</sub> to Ln<sub>4</sub> Cluster Pairs.
;
_journal_issue 7
_journal_name_full 'Inorganic chemistry'
_journal_page_first 4104
_journal_page_last 4111
_journal_paper_doi 10.1021/acs.inorgchem.7b00094
_journal_volume 56
_journal_year 2017
_chemical_formula_moiety 'C80 H69 Gd4 N4 O21, O'
_chemical_formula_sum 'C80 H72 Gd4 N4 O22'
_chemical_formula_weight 2070.41
_space_group_crystal_system triclinic
_space_group_IT_number 2
_space_group_name_Hall '-P 1'
_space_group_name_H-M_alt 'P -1'
_atom_sites_solution_hydrogens geom
_atom_sites_solution_primary direct
_audit_creation_date 2017-02-18
_audit_creation_method
;
Olex2 1.2-beta
(compiled 2016.12.12 svn.r3370 for OlexSys, GUI svn.r5282)
;
_cell_angle_alpha 102.53(2)
_cell_angle_beta 106.542(18)
_cell_angle_gamma 90.27(2)
_cell_formula_units_Z 2
_cell_length_a 15.085(16)
_cell_length_b 15.274(17)
_cell_length_c 20.80(2)
_cell_measurement_reflns_used 3300
_cell_measurement_temperature 296(2)
_cell_measurement_theta_max 23.94
_cell_measurement_theta_min 2.16
_cell_volume 4473(8)
_computing_cell_refinement 'SAINT v7.68A (Bruker, 2009)'
_computing_data_reduction 'SAINT v7.68A (Bruker, 2009)'
_computing_molecular_graphics 'Olex2 (Dolomanov et al., 2009)'
_computing_publication_material 'Olex2 (Dolomanov et al., 2009)'
_computing_structure_refinement 'ShelXL (Sheldrick, 2015)'
_computing_structure_solution 'ShelXS (Sheldrick, 2008)'
_diffrn_ambient_temperature 296.15
_diffrn_measured_fraction_theta_full 0.96
_diffrn_measured_fraction_theta_max 0.96
_diffrn_measurement_device_type 'CCD area detector'
_diffrn_measurement_method 'phi and omega scans'
_diffrn_radiation_monochromator graphite
_diffrn_radiation_type MoK\a
_diffrn_radiation_wavelength 0.71073
_diffrn_reflns_av_R_equivalents 0.1052
_diffrn_reflns_av_unetI/netI 0.2312
_diffrn_reflns_Laue_measured_fraction_full 0.96
_diffrn_reflns_Laue_measured_fraction_max 0.96
_diffrn_reflns_limit_h_max 17
_diffrn_reflns_limit_h_min -10
_diffrn_reflns_limit_k_max 18
_diffrn_reflns_limit_k_min -13
_diffrn_reflns_limit_l_max 24
_diffrn_reflns_limit_l_min -24
_diffrn_reflns_number 18093
_diffrn_reflns_point_group_measured_fraction_full 0.96
_diffrn_reflns_point_group_measured_fraction_max 0.96
_diffrn_reflns_theta_full 25.181
_diffrn_reflns_theta_max 25.18
_diffrn_reflns_theta_min 1.05
_exptl_absorpt_coefficient_mu 2.993
_exptl_absorpt_correction_T_max 0.533
_exptl_absorpt_correction_T_min 0.507
_exptl_absorpt_correction_type multi-scan
_exptl_crystal_colour yellow
_exptl_crystal_density_diffrn 1.537
_exptl_crystal_description block
_exptl_crystal_F_000 2024
_exptl_crystal_size_max 0.23
_exptl_crystal_size_mid 0.22
_exptl_crystal_size_min 0.21
_refine_diff_density_max 1.784
_refine_diff_density_min -1.681
_refine_diff_density_rms 0.245
_refine_ls_extinction_method none
_refine_ls_goodness_of_fit_ref 0.956
_refine_ls_hydrogen_treatment constr
_refine_ls_matrix_type full
_refine_ls_number_parameters 877
_refine_ls_number_reflns 13592
_refine_ls_number_restraints 262
_refine_ls_restrained_S_all 0.954
_refine_ls_R_factor_all 0.1653
_refine_ls_R_factor_gt 0.0784
_refine_ls_shift/su_max 0.000
_refine_ls_shift/su_mean 0.000
_refine_ls_structure_factor_coef Fsqd
_refine_ls_weighting_details 'w=1/[\s^2^(Fo^2^)+(0.1157P)^2^] where P=(Fo^2^+2Fc^2^)/3'
_refine_ls_weighting_scheme calc
_refine_ls_wR_factor_gt 0.1965
_refine_ls_wR_factor_ref 0.2504
_reflns_Friedel_coverage 0.000
_reflns_number_gt 6546
_reflns_number_total 13592
_reflns_threshold_expression 'I > 2\s(I)'
_cod_data_source_file ic7b00094_si_002.cif
_cod_data_source_block Gd4
_cod_depositor_comments
;
The following automatic conversions were performed:

data item '_exptl_absorpt_correction_type' value 'multi_scan' was
changed to 'multi-scan' in accordance with the
/home/saulius/struct/COD-crude-data/automatic-downloads/DataCite-retrospective/ACS/depositions/lib/dictionaries/cif_core.dic
dictionary named 'cif_core.dic' version 2.4.2 last updated on
2011-04-26.

Automatic conversion script
Id: cif_fix_values 6909 2019-04-08 15:41:33Z antanas 
;
_cod_original_cell_volume 4474(9)
_cod_database_code 4349398
_shelx_shelxl_version_number 2014/7
_shelx_space_group_comment
;
The symmetry employed for this shelxl refinement is uniquely defined
by the following loop, which should always be used as a source of
symmetry information in preference to the above space-group names.
They are only intended as comments.
;
_olex2_refinement_description
;
1. Fixed Uiso
 At 1.2 times of:
  All C(H) groups, All C(H,H) groups
 At 1.5 times of:
  All C(H,H,H) groups
2. Restrained distances
 C74-C75
 1.5 with sigma of 0.02
3. Rigid bond restraints
 C10, C11, C4, C5, C14, C15, C32, C37, C39, C40, C40, C41, C76, C75, C76, C77
 with sigma for 1-2 distances of 0.01 and sigma for 1-3 distances of 0.01
 C77, C78, C78, C79, C2, C7, C42, C43, C44, C45, C43, C44, C48, C49, C69, C70
 with sigma for 1-2 distances of 0.01 and sigma for 1-3 distances of 0.01
4. Uiso/Uaniso restraints and constraints
Uanis(C56) \\sim Ueq, Uanis(C58) \\sim Ueq, Uanis(C63) \\sim Ueq, Uanis(C64)
\\sim Ueq, Uanis(C66) \\sim Ueq, Uanis(C69) \\sim Ueq, Uanis(C70) \\sim Ueq,
Uanis(C71) \\sim Ueq, Uanis(C72) \\sim Ueq, Uanis(C73) \\sim Ueq, Uanis(C74)
\\sim Ueq, Uanis(C75) \\sim Ueq, Uanis(C76) \\sim Ueq, Uanis(C77) \\sim Ueq,
Uanis(C78) \\sim Ueq, Uanis(C79) \\sim Ueq, Uanis(C80) \\sim Ueq, Uanis(O19)
\\sim Ueq, Uanis(O20) \\sim Ueq, Uanis(O21) \\sim Ueq, Uanis(C4) \\sim Ueq,
Uanis(C5) \\sim Ueq, Uanis(O22) \\sim Ueq: with sigma of 0.01 and sigma for
terminal atoms of 0.02
Uanis(C1) \\sim Ueq, Uanis(C9) \\sim Ueq, Uanis(C10) \\sim Ueq, Uanis(C11)
\\sim Ueq, Uanis(C22) \\sim Ueq, Uanis(C23) \\sim Ueq, Uanis(C24) \\sim Ueq,
Uanis(C27) \\sim Ueq, Uanis(C28) \\sim Ueq, Uanis(C29) \\sim Ueq, Uanis(C31)
\\sim Ueq, Uanis(C33) \\sim Ueq, Uanis(C34) \\sim Ueq, Uanis(C42) \\sim Ueq,
Uanis(C50) \\sim Ueq, Uanis(C51) \\sim Ueq, Uanis(C52) \\sim Ueq: with sigma of
0.01 and sigma for terminal atoms of 0.02
5.a Ternary CH refined with riding coordinates:
 C10(H10), C29(H29)
5.b Secondary CH2 refined with riding coordinates:
 C9(H9A,H9B), C30(H30A,H30B)
5.c Aromatic/amide H refined with riding coordinates:
 C3(H3), C4(H4), C5(H5), C8(H8), C12(H12), C14(H14), C15(H15), C16(H16),
 C22(H22), C23(H23), C24(H24), C27(H27), C31(H31), C33(H33), C34(H34), C35(H35),
  C41(H41), C42(H42), C43(H43), C44(H44), C45(H45), C48(H48), C49(H49),
 C50(H50), C51(H51), C52(H52), C55(H55), C56(H56), C57(H57), C58(H58), C59(H59),
  C62(H62), C63(H63), C64(H64), C65(H65), C66(H66), C69(H69), C70(H70),
 C71(H71), C72(H72), C73(H73), C76(H76), C78(H78), C79(H79), C80(H80)
5.d Fitted hexagon refined as free rotating group:
 C2(C3,C4,C5,C6,C7), C13(C14,C15,C16,C17,C18), C21(C22,C23,C24,C25,C26),
 C32(C33,C34,C35,C36,C37), C40(C41,C42,C43,C44,C45), C47(C48,C49,C50,C51,C52),
 C54(C55,C56,C57,C58,C59), C61(C62,C63,C64,C65,C66), C68(C69,C70,C71,C72,C73),
 C75(C76,C77,C78,C79,C80)
5.e Idealised Me refined as rotating group:
 C1(H1A,H1B,H1C), C11(H11A,H11B,H11C), C19(H19A,H19B,H19C), C20(H20A,H20B,
 H20C), C28(H28A,H28B,H28C), C38(H38A,H38B,H38C)
;
_olex2_submission_special_instructions 'No special instructions were received'

loop_
_space_group_symop_operation_xyz
'x, y, z'
'-x, -y, -z'

loop_
_atom_site_label
_atom_site_type_symbol
_atom_site_fract_x
_atom_site_fract_y
_atom_site_fract_z
_atom_site_U_iso_or_equiv
_atom_site_adp_type
_atom_site_occupancy
_atom_site_site_symmetry_order
_atom_site_calc_flag
_atom_site_refinement_flags_posn
_atom_site_refinement_flags_adp
C1 C 1.1449(14) 0.5756(12) 0.4701(10) 0.072(6) Uani 1 1 d . U
H1A H 1.1957 0.6074 0.4638 0.107 Uiso 1 1 calc GR .
H1B H 1.1354 0.5160 0.4413 0.107 Uiso 1 1 calc GR .
H1C H 1.1587 0.5722 0.5175 0.107 Uiso 1 1 calc GR .
C2 C 1.0068(8) 0.6358(8) 0.4951(5) 0.061(6) Uani 1 1 d . U
C3 C 1.0328(8) 0.6199(8) 0.5610(6) 0.074(7) Uani 1 1 d G .
H3 H 1.0900 0.5977 0.5778 0.089 Uiso 1 1 calc R .
C4 C 0.9734(10) 0.6374(8) 0.6018(4) 0.079(6) Uani 1 1 d G U
H4 H 0.9908 0.6268 0.6459 0.095 Uiso 1 1 calc R .
C5 C 0.8879(9) 0.6706(9) 0.5766(5) 0.077(6) Uani 1 1 d G U
H5 H 0.8481 0.6823 0.6039 0.092 Uiso 1 1 calc R .
C6 C 0.8618(8) 0.6864(8) 0.5106(6) 0.068(7) Uani 1 1 d G .
C7 C 0.9213(9) 0.6690(8) 0.4699(4) 0.053(5) Uani 1 1 d G U
C8 C 0.7724(14) 0.7231(13) 0.4910(9) 0.061(6) Uani 1 1 d . .
H8 H 0.7428 0.7404 0.5248 0.073 Uiso 1 1 calc R .
C9 C 0.6433(16) 0.7807(16) 0.4250(11) 0.092(7) Uani 1 1 d . U
H9A H 0.6536 0.8423 0.4221 0.110 Uiso 1 1 calc R .
H9B H 0.6228 0.7817 0.4653 0.110 Uiso 1 1 calc R .
C10 C 0.5690(15) 0.7292(16) 0.3595(11) 0.081(6) Uani 1 1 d . U
H10 H 0.5165 0.7671 0.3518 0.097 Uiso 1 1 calc R .
C11 C 0.5320(18) 0.6395(17) 0.3703(12) 0.105(8) Uani 1 1 d . U
H11A H 0.5125 0.6516 0.4113 0.158 Uiso 1 1 calc GR .
H11B H 0.5803 0.5986 0.3749 0.158 Uiso 1 1 calc GR .
H11C H 0.4803 0.6131 0.3314 0.158 Uiso 1 1 calc GR .
C12 C 0.5514(14) 0.7412(12) 0.2480(9) 0.064(6) Uani 1 1 d . .
H12 H 0.5002 0.7724 0.2536 0.076 Uiso 1 1 calc R .
C13 C 0.5671(8) 0.7242(8) 0.1780(5) 0.068(7) Uani 1 1 d . .
C14 C 0.5043(8) 0.7619(8) 0.1302(7) 0.075(7) Uani 1 1 d G U
H14 H 0.4644 0.8028 0.1446 0.090 Uiso 1 1 calc R .
C15 C 0.5009(8) 0.7384(9) 0.0612(6) 0.093(8) Uani 1 1 d G U
H15 H 0.4588 0.7636 0.0292 0.112 Uiso 1 1 calc R .
C16 C 0.5605(9) 0.6772(10) 0.0398(4) 0.065(6) Uani 1 1 d G .
H16 H 0.5582 0.6615 -0.0065 0.079 Uiso 1 1 calc R .
C17 C 0.6234(7) 0.6396(8) 0.0875(6) 0.062(6) Uani 1 1 d G .
C18 C 0.6267(7) 0.6631(7) 0.1566(5) 0.043(5) Uani 1 1 d G .
C19 C 0.6513(14) 0.5167(15) 0.0016(8) 0.081(8) Uani 1 1 d . .
H19A H 0.5876 0.4961 -0.0082 0.121 Uiso 1 1 calc GR .
H19B H 0.6887 0.4660 0.0001 0.121 Uiso 1 1 calc GR .
H19C H 0.6572 0.5486 -0.0321 0.121 Uiso 1 1 calc GR .
C20 C 1.1458(14) 0.8228(14) 0.5223(9) 0.082(8) Uani 1 1 d . .
H20A H 1.1968 0.8668 0.5342 0.122 Uiso 1 1 calc GR .
H20B H 1.1682 0.7637 0.5173 0.122 Uiso 1 1 calc GR .
H20C H 1.1158 0.8329 0.5580 0.122 Uiso 1 1 calc GR .
C21 C 1.0735(9) 0.9171(6) 0.4474(5) 0.053(5) Uani 1 1 d . .
C22 C 1.1095(9) 0.9944(7) 0.4982(4) 0.075(6) Uani 1 1 d G U
H22 H 1.1385 0.9901 0.5432 0.090 Uiso 1 1 calc R .
C23 C 1.1022(8) 1.0780(6) 0.4818(5) 0.074(6) Uani 1 1 d G U
H23 H 1.1264 1.1298 0.5158 0.088 Uiso 1 1 calc R .
C24 C 1.0589(9) 1.0844(6) 0.4146(6) 0.065(5) Uani 1 1 d G U
H24 H 1.0540 1.1404 0.4036 0.078 Uiso 1 1 calc R .
C25 C 1.0229(9) 1.0071(7) 0.3638(4) 0.069(7) Uani 1 1 d G .
C26 C 1.0301(8) 0.9234(6) 0.3802(5) 0.056(6) Uani 1 1 d G .
C27 C 0.9890(14) 1.0219(13) 0.2974(10) 0.072(6) Uani 1 1 d . U
H27 H 0.9892 1.0823 0.2958 0.086 Uiso 1 1 calc R .
C28 C 1.0126(16) 0.9919(14) 0.1413(12) 0.088(7) Uani 1 1 d . U
H28A H 1.0625 1.0365 0.1668 0.132 Uiso 1 1 calc GR .
H28B H 0.9895 0.9993 0.0949 0.132 Uiso 1 1 calc GR .
H28C H 1.0347 0.9330 0.1409 0.132 Uiso 1 1 calc GR .
C29 C 0.9352(15) 1.0030(14) 0.1753(11) 0.072(6) Uani 1 1 d . U
H29 H 0.9272 1.0674 0.1886 0.087 Uiso 1 1 calc R .
C30 C 0.8468(17) 0.9589(13) 0.1281(11) 0.088(8) Uani 1 1 d . .
H30A H 0.8312 0.9824 0.0869 0.106 Uiso 1 1 calc R .
H30B H 0.7980 0.9721 0.1500 0.106 Uiso 1 1 calc R .
C31 C 0.8346(14) 0.8178(15) 0.0449(10) 0.078(6) Uani 1 1 d . U
H31 H 0.8165 0.8530 0.0127 0.093 Uiso 1 1 calc R .
C32 C 0.8397(9) 0.7235(6) 0.0176(5) 0.066(6) Uani 1 1 d . U
C33 C 0.8315(9) 0.7004(6) -0.0523(5) 0.067(5) Uani 1 1 d G U
H33 H 0.8206 0.7441 -0.0781 0.081 Uiso 1 1 calc R .
C34 C 0.8398(9) 0.6120(7) -0.0838(4) 0.071(6) Uani 1 1 d G U
H34 H 0.8344 0.5965 -0.1306 0.085 Uiso 1 1 calc R .
C35 C 0.8562(8) 0.5467(5) -0.0453(5) 0.058(6) Uani 1 1 d G .
H35 H 0.8618 0.4876 -0.0664 0.070 Uiso 1 1 calc R .
C36 C 0.8644(8) 0.5698(6) 0.0246(5) 0.055(6) Uani 1 1 d G .
C37 C 0.8561(8) 0.6582(7) 0.0561(4) 0.054(5) Uani 1 1 d G U
C38 C 0.8955(15) 0.4208(11) 0.0416(10) 0.073(7) Uani 1 1 d . .
H38A H 0.8383 0.3853 0.0174 0.110 Uiso 1 1 calc GR .
H38B H 0.9290 0.3955 0.0791 0.110 Uiso 1 1 calc GR .
H38C H 0.9321 0.4211 0.0107 0.110 Uiso 1 1 calc GR .
C39 C 0.7419(14) 0.8815(14) 0.2807(10) 0.064(6) Uani 1 1 d . U
C40 C 0.6750(8) 0.9474(8) 0.2802(8) 0.065(6) Uani 1 1 d . U
C41 C 0.6290(11) 0.9687(9) 0.2181(6) 0.082(7) Uani 1 1 d G U
H41 H 0.6441 0.9424 0.1783 0.098 Uiso 1 1 calc R .
C42 C 0.5605(11) 1.0295(10) 0.2156(8) 0.118(9) Uani 1 1 d G U
H42 H 0.5297 1.0438 0.1740 0.141 Uiso 1 1 calc R .
C43 C 0.5380(9) 1.0689(9) 0.2752(10) 0.122(9) Uani 1 1 d G U
H43 H 0.4921 1.1096 0.2735 0.147 Uiso 1 1 calc R .
C44 C 0.5840(11) 1.0476(9) 0.3373(8) 0.093(7) Uani 1 1 d G U
H44 H 0.5689 1.0739 0.3772 0.112 Uiso 1 1 calc R .
C45 C 0.6525(10) 0.9868(9) 0.3398(6) 0.088(7) Uani 1 1 d G U
H45 H 0.6833 0.9725 0.3814 0.105 Uiso 1 1 calc R .
C46 C 1.0288(12) 0.4859(11) 0.2550(9) 0.053(5) Uani 1 1 d . .
C47 C 1.0886(9) 0.4088(7) 0.2532(7) 0.061(6) Uani 1 1 d . .
C48 C 1.1818(10) 0.4239(9) 0.2906(7) 0.079(7) Uani 1 1 d G U
H48 H 1.2046 0.4802 0.3188 0.095 Uiso 1 1 calc R .
C49 C 1.2410(8) 0.3549(13) 0.2859(9) 0.118(10) Uani 1 1 d G U
H49 H 1.3033 0.3650 0.3110 0.141 Uiso 1 1 calc R .
C50 C 1.2069(12) 0.2708(11) 0.2437(10) 0.140(11) Uani 1 1 d G U
H50 H 1.2465 0.2246 0.2406 0.168 Uiso 1 1 calc R .
C51 C 1.1137(12) 0.2557(7) 0.2063(8) 0.113(9) Uani 1 1 d G U
H51 H 1.0910 0.1994 0.1780 0.135 Uiso 1 1 calc R .
C52 C 1.0546(8) 0.3247(9) 0.2110(7) 0.075(6) Uani 1 1 d G U
H52 H 0.9922 0.3146 0.1859 0.089 Uiso 1 1 calc R .
C53 C 1.0882(15) 0.7325(12) 0.1994(9) 0.057(6) Uani 1 1 d . .
C54 C 1.1710(7) 0.6918(8) 0.1861(6) 0.048(5) Uani 1 1 d . .
C55 C 1.2049(9) 0.7175(7) 0.1370(6) 0.055(5) Uani 1 1 d G .
H55 H 1.1747 0.7589 0.1130 0.065 Uiso 1 1 calc R .
C56 C 1.2840(10) 0.6815(9) 0.1236(6) 0.080(7) Uani 1 1 d G U
H56 H 1.3067 0.6987 0.0907 0.096 Uiso 1 1 calc R .
C57 C 1.3292(7) 0.6197(9) 0.1595(8) 0.083(8) Uani 1 1 d G .
H57 H 1.3821 0.5956 0.1506 0.100 Uiso 1 1 calc R .
C58 C 1.2953(9) 0.5940(7) 0.2086(7) 0.081(7) Uani 1 1 d G U
H58 H 1.3255 0.5527 0.2326 0.097 Uiso 1 1 calc R .
C59 C 1.2162(10) 0.6301(8) 0.2220(5) 0.065(6) Uani 1 1 d G .
H59 H 1.1935 0.6129 0.2549 0.078 Uiso 1 1 calc R .
C60 C 0.7609(15) 0.4929(12) 0.3106(9) 0.057(6) Uani 1 1 d . .
C61 C 0.7591(9) 0.3949(6) 0.3062(6) 0.061(6) Uani 1 1 d . .
C62 C 0.8090(8) 0.3410(9) 0.2683(5) 0.069(7) Uani 1 1 d G .
H62 H 0.8439 0.3666 0.2458 0.083 Uiso 1 1 calc R .
C63 C 0.8069(9) 0.2489(9) 0.2640(6) 0.080(6) Uani 1 1 d G U
H63 H 0.8404 0.2128 0.2386 0.096 Uiso 1 1 calc R .
C64 C 0.7549(10) 0.2107(6) 0.2976(7) 0.099(8) Uani 1 1 d G U
H64 H 0.7534 0.1490 0.2947 0.119 Uiso 1 1 calc R .
C65 C 0.7049(9) 0.2646(10) 0.3355(7) 0.105(10) Uani 1 1 d G .
H65 H 0.6700 0.2390 0.3580 0.127 Uiso 1 1 calc R .
C66 C 0.7070(8) 0.3567(9) 0.3398(6) 0.077(6) Uani 1 1 d G U
H66 H 0.6735 0.3928 0.3652 0.092 Uiso 1 1 calc R .
C67 C 0.6989(14) 0.3467(14) 0.1107(10) 0.070(7) Uani 1 1 d . .
C68 C 0.6117(9) 0.3414(10) 0.1326(6) 0.061(6) Uani 1 1 d . .
C69 C 0.5753(11) 0.4191(7) 0.1604(7) 0.091(7) Uani 1 1 d G U
H69 H 0.6047 0.4751 0.1660 0.109 Uiso 1 1 calc R .
C70 C 0.4950(12) 0.4131(11) 0.1797(8) 0.132(10) Uani 1 1 d G U
H70 H 0.4706 0.4650 0.1983 0.159 Uiso 1 1 calc R .
C71 C 0.4510(10) 0.3294(14) 0.1713(9) 0.119(9) Uani 1 1 d G U
H71 H 0.3973 0.3254 0.1843 0.143 Uiso 1 1 calc R .
C72 C 0.4875(12) 0.2517(10) 0.1436(9) 0.131(10) Uani 1 1 d G U
H72 H 0.4581 0.1958 0.1379 0.157 Uiso 1 1 calc R .
C73 C 0.5678(12) 0.2578(8) 0.1242(8) 0.100(8) Uani 1 1 d G U
H73 H 0.5922 0.2058 0.1056 0.120 Uiso 1 1 calc R .
C74 C 1.2667(18) 0.7437(14) 0.4076(11) 0.089(7) Uani 1 1 d D U
C75 C 1.2962(18) 0.8329(12) 0.3984(12) 0.127(9) Uani 1 1 d D U
C76 C 1.3834(16) 0.8729(18) 0.4376(10) 0.175(11) Uani 1 1 d G U
H76 H 1.4230 0.8436 0.4679 0.210 Uiso 1 1 calc R .
C77 C 1.4113(14) 0.9568(19) 0.4314(13) 0.196(10) Uani 1 1 d G U
C78 C 1.352(2) 1.0006(12) 0.3862(15) 0.202(13) Uani 1 1 d G U
H78 H 1.3709 1.0567 0.3820 0.242 Uiso 1 1 calc R .
C79 C 1.2650(19) 0.9606(17) 0.3470(11) 0.198(13) Uani 1 1 d G U
H79 H 1.2254 0.9899 0.3168 0.238 Uiso 1 1 calc R .
C80 C 1.2370(12) 0.8767(17) 0.3532(11) 0.149(12) Uani 1 1 d G U
H80 H 1.1787 0.8499 0.3270 0.179 Uiso 1 1 calc R .
Gd1 Gd 1.02484(6) 0.69630(5) 0.35044(4) 0.0453(3) Uani 1 1 d . .
Gd2 Gd 0.82303(6) 0.55951(5) 0.17341(4) 0.0446(3) Uani 1 1 d . .
Gd3 Gd 0.76922(6) 0.68297(5) 0.32025(4) 0.0464(3) Uani 1 1 d . .
Gd4 Gd 0.91520(6) 0.79824(5) 0.21595(4) 0.0461(3) Uani 1 1 d . .
N1 N 0.6017(11) 0.7167(10) 0.2988(6) 0.056(4) Uani 1 1 d . .
N2 N 0.7311(12) 0.7336(11) 0.4306(7) 0.071(5) Uani 1 1 d . .
N3 N 0.8524(11) 0.8597(9) 0.1091(7) 0.056(4) Uani 1 1 d . .
N4 N 0.9572(11) 0.9669(9) 0.2375(9) 0.073(6) Uani 1 1 d . .
O1 O 0.8850(7) 0.6846(6) 0.2664(5) 0.043(3) Uani 1 1 d . .
O2 O 1.0618(9) 0.6228(9) 0.4516(6) 0.066(4) Uani 1 1 d . .
O3 O 0.9073(8) 0.6884(7) 0.4079(5) 0.050(3) Uani 1 1 d . .
O4 O 0.6944(8) 0.6338(7) 0.2015(5) 0.049(3) Uani 1 1 d . .
O5 O 0.6825(8) 0.5769(8) 0.0705(5) 0.055(4) Uani 1 1 d . .
O6 O 1.0817(9) 0.8300(7) 0.4597(5) 0.059(4) Uani 1 1 d . .
O7 O 0.9995(8) 0.8460(7) 0.3323(6) 0.059(4) Uani 1 1 d . .
O8 O 0.8611(8) 0.6752(7) 0.1238(5) 0.058(4) Uani 1 1 d . .
O9 O 0.8762(9) 0.5104(7) 0.0677(5) 0.053(3) Uani 1 1 d . .
O10 O 0.7772(10) 0.8616(10) 0.2325(7) 0.078(4) Uani 1 1 d . .
O11 O 0.7684(10) 0.8415(8) 0.3301(8) 0.074(4) Uani 1 1 d . .
O12 O 1.0488(9) 0.5486(7) 0.3076(5) 0.065(4) Uani 1 1 d . .
O13 O 0.9539(8) 0.4847(8) 0.2027(6) 0.055(4) Uani 1 1 d . .
O14 O 1.0521(8) 0.7031(7) 0.2418(5) 0.046(3) Uani 1 1 d . .
O15 O 1.0499(10) 0.7910(9) 0.1685(7) 0.073(4) Uani 1 1 d . .
O16 O 0.8079(9) 0.5242(7) 0.2760(6) 0.056(4) Uani 1 1 d . .
O17 O 0.7222(10) 0.5429(8) 0.3473(7) 0.071(4) Uani 1 1 d . .
O18 O 0.7445(8) 0.4218(8) 0.1261(6) 0.059(4) Uani 1 1 d . .
O19 O 0.7258(11) 0.2779(11) 0.0781(9) 0.110(6) Uani 1 1 d . U
O20 O 1.1841(10) 0.7108(10) 0.3824(6) 0.077(4) Uani 1 1 d . U
O21 O 1.3249(14) 0.6959(18) 0.4461(13) 0.168(9) Uani 1 1 d . U
O22 O 0.888(2) 0.169(2) 0.0297(19) 0.254(14) Uani 1 1 d . U

loop_
_atom_site_aniso_label
_atom_site_aniso_U_11
_atom_site_aniso_U_22
_atom_site_aniso_U_33
_atom_site_aniso_U_23
_atom_site_aniso_U_13
_atom_site_aniso_U_12
C1 0.089(13) 0.053(9) 0.063(9) 0.037(9) -0.011(9) 0.024(10)
C2 0.088(14) 0.046(10) 0.033(8) 0.008(8) -0.004(9) -0.010(9)
C3 0.084(16) 0.074(13) 0.051(10) 0.011(11) 0.002(10) -0.014(12)
C4 0.087(9) 0.080(9) 0.075(9) 0.028(8) 0.025(7) 0.003(8)
C5 0.081(9) 0.089(9) 0.064(8) 0.015(8) 0.028(7) -0.002(7)
C6 0.085(17) 0.069(12) 0.030(8) -0.003(9) -0.003(9) 0.000(12)
C7 0.075(13) 0.054(11) 0.024(7) 0.015(8) 0.003(8) -0.002(9)
C8 0.081(16) 0.063(12) 0.057(10) 0.023(11) 0.040(10) -0.004(12)
C9 0.097(11) 0.090(10) 0.090(10) 0.016(8) 0.031(8) 0.010(9)
C10 0.072(10) 0.092(9) 0.078(9) 0.012(8) 0.024(7) 0.018(8)
C11 0.117(16) 0.115(13) 0.089(13) 0.014(12) 0.045(12) -0.005(13)
C12 0.088(16) 0.045(10) 0.060(11) 0.027(10) 0.013(10) 0.019(11)
C13 0.051(14) 0.054(11) 0.081(13) 0.011(11) -0.004(10) -0.011(10)
C14 0.051(14) 0.048(10) 0.109(12) 0.014(13) 0.000(12) 0.019(10)
C15 0.078(18) 0.093(17) 0.087(11) 0.031(14) -0.018(13) 0.008(14)
C16 0.053(14) 0.098(16) 0.046(9) 0.023(11) 0.011(9) 0.014(12)
C17 0.036(12) 0.066(12) 0.058(10) -0.008(10) -0.010(8) -0.012(10)
C18 0.039(12) 0.035(8) 0.064(10) 0.027(9) 0.014(8) 0.016(8)
C19 0.081(16) 0.110(18) 0.040(9) -0.005(11) 0.017(9) -0.019(14)
C20 0.081(16) 0.083(14) 0.049(10) -0.003(11) -0.018(10) 0.002(12)
C21 0.076(14) 0.039(9) 0.039(8) 0.008(8) 0.011(8) -0.009(9)
C22 0.080(10) 0.078(9) 0.058(8) 0.008(7) 0.013(7) -0.005(8)
C23 0.072(9) 0.065(9) 0.077(9) 0.004(7) 0.020(7) 0.001(8)
C24 0.069(9) 0.052(8) 0.074(8) 0.012(7) 0.026(7) 0.006(7)
C25 0.063(14) 0.069(13) 0.066(11) -0.005(12) 0.021(10) 0.000(11)
C26 0.069(14) 0.038(9) 0.052(9) 0.001(9) 0.010(9) 0.006(9)
C27 0.083(10) 0.046(8) 0.085(9) 0.009(7) 0.027(8) 0.004(7)
C28 0.097(15) 0.074(11) 0.101(13) 0.049(11) 0.022(11) 0.001(11)
C29 0.086(10) 0.057(8) 0.075(9) 0.018(7) 0.023(8) 0.001(8)
C30 0.13(2) 0.063(13) 0.077(13) 0.031(13) 0.025(13) 0.037(14)
C31 0.084(10) 0.088(10) 0.064(8) 0.032(8) 0.014(7) 0.007(8)
C32 0.106(17) 0.048(9) 0.037(8) 0.002(7) 0.014(9) 0.008(11)
C33 0.081(10) 0.075(9) 0.050(7) 0.014(7) 0.025(7) 0.004(8)
C34 0.079(10) 0.074(9) 0.061(8) 0.015(7) 0.024(7) -0.008(8)
C35 0.077(14) 0.046(9) 0.048(9) 0.016(9) 0.008(9) -0.028(10)
C36 0.040(12) 0.067(12) 0.050(9) -0.006(10) 0.016(8) -0.012(9)
C37 0.065(13) 0.056(10) 0.038(8) 0.015(7) 0.009(8) 0.003(10)
C38 0.109(18) 0.049(10) 0.072(12) 0.017(11) 0.040(12) 0.031(12)
C39 0.062(15) 0.070(13) 0.052(10) -0.012(10) 0.023(10) 0.020(9)
C40 0.086(16) 0.042(10) 0.076(10) 0.021(10) 0.032(11) 0.014(9)
C41 0.099(18) 0.053(11) 0.090(12) 0.024(11) 0.016(12) 0.004(11)
C42 0.112(12) 0.111(12) 0.122(10) 0.029(9) 0.022(8) 0.008(9)
C43 0.11(2) 0.070(15) 0.177(18) 0.018(18) 0.041(17) 0.039(15)
C44 0.12(2) 0.047(11) 0.128(12) -0.015(13) 0.082(15) 0.011(10)
C45 0.084(18) 0.056(11) 0.15(2) 0.041(14) 0.064(15) 0.010(10)
C46 0.051(13) 0.037(9) 0.070(11) 0.011(9) 0.017(9) -0.012(9)
C47 0.093(16) 0.034(8) 0.053(9) 0.005(9) 0.022(10) 0.015(10)
C48 0.069(16) 0.105(17) 0.063(11) 0.032(13) 0.008(11) 0.009(11)
C49 0.10(2) 0.15(2) 0.13(2) 0.03(2) 0.068(17) 0.044(16)
C50 0.146(14) 0.136(14) 0.145(14) 0.033(9) 0.053(9) 0.019(9)
C51 0.125(12) 0.101(11) 0.117(11) 0.017(9) 0.048(9) 0.023(9)
C52 0.088(10) 0.084(9) 0.054(8) 0.011(7) 0.028(7) 0.016(8)
C53 0.074(16) 0.044(10) 0.053(10) -0.010(10) 0.033(10) -0.028(11)
C54 0.050(13) 0.037(8) 0.052(9) 0.008(8) 0.010(9) 0.005(9)
C55 0.048(13) 0.063(11) 0.061(10) 0.021(10) 0.024(9) 0.012(10)
C56 0.075(10) 0.083(9) 0.083(9) 0.014(8) 0.025(8) 0.001(8)
C57 0.064(16) 0.082(15) 0.101(16) -0.006(15) 0.039(13) 0.006(13)
C58 0.078(10) 0.085(10) 0.079(9) 0.021(8) 0.022(8) 0.009(8)
C59 0.050(14) 0.058(11) 0.080(12) 0.001(11) 0.020(10) -0.009(10)
C60 0.084(16) 0.041(9) 0.044(9) 0.009(9) 0.015(10) -0.004(11)
C61 0.036(12) 0.075(13) 0.058(10) 0.019(11) -0.012(9) 0.004(10)
C62 0.080(16) 0.067(12) 0.047(9) 0.014(10) -0.004(10) -0.017(12)
C63 0.088(10) 0.072(9) 0.075(9) 0.015(8) 0.020(7) 0.014(8)
C64 0.103(11) 0.087(10) 0.105(11) 0.027(8) 0.020(8) 0.009(9)
C65 0.089(19) 0.091(16) 0.14(2) 0.034(17) 0.027(16) -0.054(15)
C66 0.081(10) 0.072(9) 0.080(9) 0.024(8) 0.022(8) -0.002(8)
C67 0.054(14) 0.068(13) 0.063(11) -0.005(11) -0.005(10) 0.010(12)
C68 0.089(17) 0.050(10) 0.039(8) 0.020(9) 0.002(9) 0.006(11)
C69 0.095(10) 0.096(10) 0.073(9) 0.020(8) 0.012(7) 0.013(8)
C70 0.122(12) 0.140(13) 0.137(13) 0.035(9) 0.039(9) 0.014(9)
C71 0.113(12) 0.122(12) 0.126(12) 0.037(9) 0.035(9) -0.004(9)
C72 0.122(13) 0.126(13) 0.142(13) 0.027(9) 0.038(9) 0.002(9)
C73 0.114(11) 0.087(10) 0.102(11) 0.034(8) 0.027(8) -0.004(9)
C74 0.081(10) 0.104(10) 0.079(9) 0.027(8) 0.017(8) 0.008(9)
C75 0.133(11) 0.133(12) 0.117(12) 0.026(9) 0.043(9) 0.018(8)
C76 0.166(13) 0.173(13) 0.177(14) 0.039(9) 0.038(9) -0.004(9)
C77 0.191(13) 0.188(12) 0.205(14) 0.055(10) 0.046(9) -0.016(9)
C78 0.202(14) 0.192(15) 0.203(15) 0.046(9) 0.046(9) 0.007(9)
C79 0.193(13) 0.193(15) 0.206(15) 0.048(10) 0.053(9) 0.012(9)
C80 0.144(15) 0.147(15) 0.158(15) 0.029(9) 0.050(10) 0.008(9)
Gd1 0.0545(6) 0.0405(4) 0.0347(4) 0.0069(4) 0.0043(4) 0.0023(4)
Gd2 0.0524(6) 0.0439(4) 0.0327(4) 0.0063(4) 0.0070(3) 0.0010(4)
Gd3 0.0553(6) 0.0448(5) 0.0364(4) 0.0075(4) 0.0107(4) 0.0042(4)
Gd4 0.0573(7) 0.0394(4) 0.0399(4) 0.0116(4) 0.0096(4) 0.0053(4)
N1 0.087(12) 0.055(9) 0.039(7) 0.026(7) 0.029(7) 0.000(9)
N2 0.080(13) 0.072(11) 0.046(8) 0.003(8) 0.000(8) 0.016(10)
N3 0.080(12) 0.043(7) 0.058(8) 0.038(8) 0.019(8) 0.033(8)
N4 0.084(13) 0.032(7) 0.092(12) 0.004(9) 0.017(10) 0.029(8)
O1 0.063(8) 0.022(5) 0.035(5) 0.003(5) 0.004(5) 0.017(5)
O2 0.066(10) 0.080(9) 0.048(6) 0.031(7) -0.003(6) 0.014(8)
O3 0.066(8) 0.037(6) 0.043(6) 0.017(5) 0.003(5) 0.010(6)
O4 0.059(8) 0.048(6) 0.038(5) 0.017(5) 0.004(5) 0.016(6)
O5 0.063(9) 0.052(7) 0.039(5) 0.006(6) 0.002(5) 0.003(6)
O6 0.101(10) 0.037(6) 0.024(5) 0.006(5) -0.003(5) -0.016(6)
O7 0.061(8) 0.036(6) 0.061(7) -0.012(6) 0.008(6) -0.011(6)
O8 0.079(9) 0.051(7) 0.039(5) 0.015(6) 0.007(5) 0.007(7)
O9 0.087(10) 0.038(6) 0.043(6) 0.019(6) 0.028(6) 0.007(6)
O10 0.068(10) 0.084(10) 0.078(9) 0.035(9) 0.004(8) 0.011(8)
O11 0.083(11) 0.048(7) 0.084(9) 0.008(8) 0.021(8) 0.017(7)
O12 0.094(10) 0.048(7) 0.033(5) -0.011(6) 0.005(6) 0.005(7)
O13 0.048(8) 0.059(7) 0.059(7) 0.008(6) 0.020(6) 0.014(6)
O14 0.043(8) 0.052(6) 0.047(6) 0.016(6) 0.013(5) 0.001(6)
O15 0.101(12) 0.064(8) 0.069(8) 0.038(8) 0.031(7) 0.022(8)
O16 0.069(9) 0.039(6) 0.055(7) 0.017(6) 0.004(6) -0.001(6)
O17 0.093(11) 0.042(6) 0.083(9) 0.011(7) 0.036(8) 0.000(7)
O18 0.058(8) 0.058(7) 0.056(7) 0.006(6) 0.012(6) -0.008(7)
O19 0.108(12) 0.090(10) 0.112(10) -0.027(9) 0.038(9) -0.009(9)
O20 0.070(8) 0.087(7) 0.067(6) 0.004(6) 0.017(6) 0.009(6)
O21 0.105(13) 0.213(17) 0.202(17) 0.088(15) 0.036(12) 0.017(13)
O22 0.27(2) 0.183(18) 0.31(2) 0.055(16) 0.073(16) 0.039(16)

loop_
_atom_type_symbol
_atom_type_description
_atom_type_scat_dispersion_real
_atom_type_scat_dispersion_imag
_atom_type_scat_source
C C 0.0033 0.0016 'International Tables Vol C Tables 4.2.6.8 and 6.1.1.4'
H H 0.0000 0.0000 'International Tables Vol C Tables 4.2.6.8 and 6.1.1.4'
N N 0.0061 0.0033 'International Tables Vol C Tables 4.2.6.8 and 6.1.1.4'
O O 0.0106 0.0060 'International Tables Vol C Tables 4.2.6.8 and 6.1.1.4'
Gd Gd -0.1653 3.9035 'International Tables Vol C Tables 4.2.6.8 and 6.1.1.4'

loop_
_geom_angle_atom_site_label_1
_geom_angle_atom_site_label_2
_geom_angle_atom_site_label_3
_geom_angle
C3 C2 C7 120.0
O2 C2 C3 124.2(10)
O2 C2 C7 115.8(10)
C4 C3 C2 120.0
C5 C4 C3 120.0
C4 C5 C6 120.0
C5 C6 C7 120.0
C5 C6 C8 114.8(11)
C7 C6 C8 125.2(11)
C6 C7 C2 120.0
O3 C7 C2 114.4(10)
O3 C7 C6 125.4(10)
N2 C8 C6 124.9(17)
N2 C9 C10 108.0(17)
C9 C10 C11 111(2)
N1 C10 C9 111.8(18)
N1 C10 C11 113.1(17)
N1 C12 C13 124.9(19)
C14 C13 C12 114.4(11)
C14 C13 C18 120.0
C18 C13 C12 124.5(11)
C15 C14 C13 120.0
C16 C15 C14 120.0
C15 C16 C17 120.0
C18 C17 C16 120.0
O5 C17 C16 123.7(10)
O5 C17 C18 116.2(10)
C17 C18 C13 120.0
O4 C18 C13 121.5(9)
O4 C18 C17 118.1(10)
C22 C21 C26 120.0
C22 C21 O6 123.1(8)
C26 C21 O6 116.9(8)
C21 C22 C23 120.0
C24 C23 C22 120.0
C23 C24 C25 120.0
C24 C25 C27 114.3(11)
C26 C25 C24 120.0
C26 C25 C27 125.5(11)
C25 C26 C21 120.0
O7 C26 C21 117.6(9)
O7 C26 C25 122.4(9)
N4 C27 C25 131.9(18)
C30 C29 C28 111.8(19)
C30 C29 N4 108.6(18)
N4 C29 C28 111.8(19)
C29 C30 N3 110.9(19)
N3 C31 C32 128(2)
C33 C32 C31 114.7(11)
C33 C32 C37 120.0
C37 C32 C31 125.2(11)
C34 C33 C32 120.0
C33 C34 C35 120.0
C36 C35 C34 120.0
C37 C36 C35 120.0
O9 C36 C35 125.5(8)
O9 C36 C37 114.4(8)
C36 C37 C32 120.0
O8 C37 C32 123.1(9)
O8 C37 C36 116.8(9)
O10 C39 C40 121(2)
O10 C39 O11 118(2)
O11 C39 C40 121.9(18)
C41 C40 C39 118.8(13)
C41 C40 C45 120.0
C45 C40 C39 121.1(14)
C40 C41 C42 120.0
C41 C42 C43 120.0
C44 C43 C42 120.0
C45 C44 C43 120.0
C44 C45 C40 120.0
O12 C46 C47 118.6(15)
O12 C46 O13 121.7(17)
O13 C46 C47 119.6(13)
C48 C47 C46 118.6(10)
C48 C47 C52 120.0
C52 C47 C46 121.2(10)
C47 C48 C49 120.0
C50 C49 C48 120.0
C49 C50 C51 120.0
C50 C51 C52 120.0
C51 C52 C47 120.0
C54 C53 Gd4 174.6(9)
O14 C53 C54 118(2)
O14 C53 Gd4 61.2(10)
O15 C53 C54 121.2(18)
O15 C53 Gd4 59.4(12)
O15 C53 O14 121(2)
C55 C54 C53 118.2(13)
C55 C54 C59 120.0
C59 C54 C53 121.8(13)
C56 C55 C54 120.0
C55 C56 C57 120.0
C58 C57 C56 120.0
C57 C58 C59 120.0
C58 C59 C54 120.0
C61 C60 Gd3 178.6(14)
O16 C60 C61 117.2(17)
O16 C60 Gd3 62.1(9)
O17 C60 C61 121.3(19)
O17 C60 Gd3 59.4(10)
O17 C60 O16 121.5(17)
C62 C61 C60 120.0(13)
C62 C61 C66 120.0
C66 C61 C60 120.0(13)
C61 C62 C63 120.0
C62 C63 C64 120.0
C65 C64 C63 120.0
C66 C65 C64 120.0
C65 C66 C61 120.0
O18 C67 C68 118.6(17)
O19 C67 C68 120.9(18)
O19 C67 O18 120(2)
C69 C68 C67 120.7(12)
C69 C68 C73 120.0
C73 C68 C67 119.3(12)
C70 C69 C68 120.0
C69 C70 C71 120.0
C72 C71 C70 120.0
C71 C72 C73 120.0
C72 C73 C68 120.0
O20 C74 C75 122(2)
O20 C74 O21 116(2)
O21 C74 C75 122(2)
C76 C75 C74 119(2)
C76 C75 C80 120.0
C80 C75 C74 121(2)
C75 C76 C77 120.0
C78 C77 C76 120.0
C77 C78 C79 120.0
C80 C79 C78 120.0
C79 C80 C75 120.0
Gd4 Gd1 Gd3 69.51(4)
O1 Gd1 Gd3 36.8(3)
O1 Gd1 Gd4 40.9(3)
O1 Gd1 O2 126.6(4)
O1 Gd1 O3 74.3(4)
O1 Gd1 O6 125.0(4)
O1 Gd1 O7 74.2(3)
O1 Gd1 O12 90.7(3)
O1 Gd1 O14 70.5(4)
O2 Gd1 Gd3 95.6(3)
O2 Gd1 Gd4 164.9(3)
O2 Gd1 O6 75.0(4)
O3 Gd1 Gd3 37.6(2)
O3 Gd1 Gd4 103.1(3)
O3 Gd1 O2 61.9(4)
O3 Gd1 O6 77.7(4)
O3 Gd1 O14 144.8(3)
O6 Gd1 Gd3 102.3(3)
O6 Gd1 Gd4 104.9(3)
O7 Gd1 Gd3 83.0(3)
O7 Gd1 Gd4 41.8(2)
O7 Gd1 O2 136.7(4)
O7 Gd1 O3 96.8(4)
O7 Gd1 O6 63.2(3)
O7 Gd1 O14 71.6(4)
O12 Gd1 Gd3 101.2(3)
O12 Gd1 Gd4 110.6(3)
O12 Gd1 O2 74.0(4)
O12 Gd1 O3 105.2(4)
O12 Gd1 O6 142.5(4)
O12 Gd1 O7 148.9(4)
O12 Gd1 O14 77.9(4)
O14 Gd1 Gd3 107.2(3)
O14 Gd1 Gd4 46.2(3)
O14 Gd1 O2 146.7(4)
O14 Gd1 O6 121.4(4)
O20 Gd1 Gd3 173.3(3)
O20 Gd1 Gd4 114.7(4)
O20 Gd1 O1 149.5(5)
O20 Gd1 O2 79.9(5)
O20 Gd1 O3 136.1(4)
O20 Gd1 O6 71.9(4)
O20 Gd1 O7 96.9(5)
O20 Gd1 O12 82.3(5)
O20 Gd1 O14 79.0(4)
Gd3 Gd2 Gd4 69.20(5)
O1 Gd2 Gd3 40.9(3)
O1 Gd2 Gd4 37.0(3)
O1 Gd2 O4 72.7(3)
O1 Gd2 O5 119.9(3)
O1 Gd2 O8 74.1(4)
O1 Gd2 O9 126.8(4)
O1 Gd2 O16 71.5(4)
O4 Gd2 Gd3 41.5(2)
O4 Gd2 Gd4 80.0(3)
O4 Gd2 O5 63.1(4)
O4 Gd2 O9 136.9(4)
O5 Gd2 Gd3 104.1(3)
O5 Gd2 Gd4 94.8(3)
O8 Gd2 Gd3 102.2(3)
O8 Gd2 Gd4 37.1(2)
O8 Gd2 O4 93.4(4)
O8 Gd2 O5 70.3(4)
O8 Gd2 O9 63.4(4)
O8 Gd2 O16 145.1(3)
O9 Gd2 Gd3 165.4(2)
O9 Gd2 Gd4 96.3(2)
O9 Gd2 O5 74.6(4)
O13 Gd2 Gd3 111.7(3)
O13 Gd2 Gd4 103.0(3)
O13 Gd2 O1 92.0(3)
O13 Gd2 O4 150.8(4)
O13 Gd2 O5 143.7(4)
O13 Gd2 O8 106.5(5)
O13 Gd2 O9 72.1(4)
O13 Gd2 O16 80.3(4)
O16 Gd2 Gd3 45.8(3)
O16 Gd2 Gd4 108.1(2)
O16 Gd2 O4 71.3(4)
O16 Gd2 O5 123.8(4)
O16 Gd2 O9 146.7(4)
O18 Gd2 Gd3 115.0(3)
O18 Gd2 Gd4 167.0(3)
O18 Gd2 O1 152.6(4)
O18 Gd2 O4 95.4(4)
O18 Gd2 O5 72.4(4)
O18 Gd2 O8 132.3(4)
O18 Gd2 O9 78.8(4)
O18 Gd2 O13 87.0(4)
O18 Gd2 O16 81.4(4)
C60 Gd3 Gd1 92.7(5)
C60 Gd3 Gd2 67.2(4)
Gd2 Gd3 Gd1 70.17(4)
N1 Gd3 C60 102.4(6)
N1 Gd3 Gd1 164.8(3)
N1 Gd3 Gd2 114.0(3)
N1 Gd3 O16 118.7(4)
N2 Gd3 C60 99.0(6)
N2 Gd3 Gd1 110.6(4)
N2 Gd3 Gd2 166.1(4)
N2 Gd3 N1 69.1(5)
N2 Gd3 O16 123.8(5)
O1 Gd3 C60 95.9(5)
O1 Gd3 Gd1 36.2(2)
O1 Gd3 Gd2 41.72(19)
O1 Gd3 N1 138.1(4)
O1 Gd3 N2 144.4(4)
O1 Gd3 O3 75.4(4)
O1 Gd3 O4 74.3(4)
O1 Gd3 O11 87.3(4)
O1 Gd3 O16 69.5(4)
O1 Gd3 O17 120.5(4)
O3 Gd3 C60 85.8(4)
O3 Gd3 Gd1 39.2(3)
O3 Gd3 Gd2 102.8(3)
O3 Gd3 N1 142.6(4)
O3 Gd3 N2 73.7(5)
O3 Gd3 O4 145.4(4)
O3 Gd3 O11 95.7(4)
O3 Gd3 O16 84.4(3)
O3 Gd3 O17 87.4(4)
O4 Gd3 C60 80.9(4)
O4 Gd3 Gd1 109.4(3)
O4 Gd3 Gd2 42.6(3)
O4 Gd3 N1 71.8(4)
O4 Gd3 N2 139.9(5)
O4 Gd3 O11 99.3(5)
O4 Gd3 O16 69.5(4)
O4 Gd3 O17 93.6(4)
O11 Gd3 C60 176.8(6)
O11 Gd3 Gd1 90.2(3)
O11 Gd3 Gd2 115.2(4)
O11 Gd3 N1 74.8(5)
O11 Gd3 N2 78.7(6)
O11 Gd3 O16 156.0(5)
O11 Gd3 O17 151.8(5)
O16 Gd3 C60 26.9(5)
O16 Gd3 Gd1 74.6(3)
O16 Gd3 Gd2 42.4(3)
O17 Gd3 C60 25.3(5)
O17 Gd3 Gd1 109.0(3)
O17 Gd3 Gd2 91.3(3)
O17 Gd3 N1 85.8(5)
O17 Gd3 N2 75.2(5)
O17 Gd3 O16 52.2(4)
C53 Gd4 Gd1 69.6(5)
C53 Gd4 Gd2 87.7(3)
Gd1 Gd4 Gd2 70.48(6)
N3 Gd4 C53 102.0(6)
N3 Gd4 Gd1 171.3(3)
N3 Gd4 Gd2 107.5(3)
N3 Gd4 N4 67.3(5)
N4 Gd4 C53 98.5(5)
N4 Gd4 Gd1 115.4(4)
N4 Gd4 Gd2 172.6(4)
O1 Gd4 C53 94.4(5)
O1 Gd4 Gd1 40.5(2)
O1 Gd4 Gd2 37.92(19)
O1 Gd4 N3 141.4(4)
O1 Gd4 N4 144.4(5)
O1 Gd4 O7 75.2(4)
O1 Gd4 O8 75.9(4)
O1 Gd4 O10 88.0(5)
O1 Gd4 O14 68.5(4)
O1 Gd4 O15 119.4(4)
O7 Gd4 C53 84.4(5)
O7 Gd4 Gd1 43.3(3)
O7 Gd4 Gd2 111.6(3)
O7 Gd4 N3 140.5(4)
O7 Gd4 N4 73.2(5)
O7 Gd4 O10 93.7(4)
O7 Gd4 O14 71.0(4)
O7 Gd4 O15 97.1(4)
O8 Gd4 C53 79.5(4)
O8 Gd4 Gd1 102.3(3)
O8 Gd4 Gd2 38.1(3)
O8 Gd4 N3 73.1(4)
O8 Gd4 N4 139.1(5)
O8 Gd4 O7 145.6(4)
O8 Gd4 O10 103.7(4)
O8 Gd4 O14 81.2(4)
O8 Gd4 O15 81.1(4)
O10 Gd4 C53 176.4(4)
O10 Gd4 Gd1 111.0(4)
O10 Gd4 Gd2 95.8(3)
O10 Gd4 N3 77.6(5)
O10 Gd4 N4 78.0(5)
O10 Gd4 O14 154.4(5)
O10 Gd4 O15 152.3(5)
O14 Gd4 C53 27.0(5)
O14 Gd4 Gd1 44.0(3)
O14 Gd4 Gd2 72.3(2)
O14 Gd4 N3 127.3(4)
O14 Gd4 N4 115.0(4)
O15 Gd4 C53 25.8(5)
O15 Gd4 Gd1 94.2(4)
O15 Gd4 Gd2 103.7(3)
O15 Gd4 N3 77.9(5)
O15 Gd4 N4 80.8(5)
O15 Gd4 O14 52.8(4)
C10 N1 Gd3 114.2(12)
C12 N1 C10 116.9(19)
C12 N1 Gd3 127.1(15)
C8 N2 C9 114.6(18)
C8 N2 Gd3 130.5(15)
C9 N2 Gd3 114.9(12)
C30 N3 Gd4 110.6(11)
C31 N3 C30 120.5(18)
C31 N3 Gd4 128.5(13)
C27 N4 C29 119.1(15)
C27 N4 Gd4 126.0(15)
C29 N4 Gd4 114.8(10)
Gd1 O1 Gd2 126.6(4)
Gd1 O1 Gd3 107.0(4)
Gd1 O1 Gd4 98.6(4)
Gd3 O1 Gd2 97.4(4)
Gd4 O1 Gd2 105.1(4)
Gd4 O1 Gd3 124.9(4)
C1 O2 Gd1 122.0(13)
C2 O2 C1 118.4(14)
C2 O2 Gd1 119.2(9)
C7 O3 Gd1 125.6(9)
C7 O3 Gd3 129.3(9)
Gd3 O3 Gd1 103.2(4)
C18 O4 Gd2 124.0(9)
C18 O4 Gd3 134.6(8)
Gd3 O4 Gd2 95.9(4)
C17 O5 C19 117.1(12)
C17 O5 Gd2 114.6(7)
C19 O5 Gd2 127.1(11)
C20 O6 Gd1 124.2(11)
C21 O6 C20 116.1(12)
C21 O6 Gd1 116.0(7)
C26 O7 Gd1 125.9(9)
C26 O7 Gd4 139.2(9)
Gd4 O7 Gd1 94.9(3)
C37 O8 Gd2 120.7(8)
C37 O8 Gd4 134.2(9)
Gd4 O8 Gd2 104.8(4)
C36 O9 C38 117.9(12)
C36 O9 Gd2 115.9(8)
C38 O9 Gd2 124.4(11)
C39 O10 Gd4 136.9(14)
C39 O11 Gd3 126.5(11)
C46 O12 Gd1 144.2(12)
C46 O13 Gd2 140.7(11)
C53 O14 Gd1 157.9(8)
C53 O14 Gd4 91.8(13)
Gd1 O14 Gd4 89.8(4)
C53 O15 Gd4 94.8(13)
C60 O16 Gd2 152.2(11)
C60 O16 Gd3 90.9(10)
Gd2 O16 Gd3 91.8(4)
C60 O17 Gd3 95.3(13)
C67 O18 Gd2 169.5(14)
C74 O20 Gd1 161.9(15)

loop_
_geom_bond_atom_site_label_1
_geom_bond_atom_site_label_2
_geom_bond_distance
C1 O2 1.45(2)
C2 C3 1.3900
C2 C7 1.3900
C2 O2 1.376(17)
C3 C4 1.3900
C4 C5 1.3900
C5 C6 1.3900
C6 C7 1.3900
C6 C8 1.45(2)
C7 O3 1.344(14)
C8 N2 1.28(2)
C9 C10 1.55(3)
C9 N2 1.50(3)
C10 C11 1.56(3)
C10 N1 1.46(3)
C12 C13 1.51(2)
C12 N1 1.25(2)
C13 C14 1.3900
C13 C18 1.3900
C14 C15 1.3900
C15 C16 1.3900
C16 C17 1.3900
C17 C18 1.3900
C17 O5 1.371(15)
C18 O4 1.326(13)
C19 O5 1.470(16)
C20 O6 1.41(2)
C21 C22 1.3900
C21 C26 1.3900
C21 O6 1.407(14)
C22 C23 1.3900
C23 C24 1.3900
C24 C25 1.3900
C25 C26 1.3900
C25 C27 1.40(2)
C26 O7 1.351(10)
C27 N4 1.30(2)
C28 C29 1.52(3)
C29 C30 1.47(3)
C29 N4 1.47(3)
C30 N3 1.49(2)
C31 C32 1.44(2)
C31 N3 1.30(2)
C32 C33 1.3900
C32 C37 1.3900
C33 C34 1.3900
C34 C35 1.3900
C35 C36 1.3900
C36 C37 1.3900
C36 O9 1.386(14)
C37 O8 1.355(13)
C38 O9 1.423(18)
C39 C40 1.43(2)
C39 O10 1.25(2)
C39 O11 1.28(3)
C40 C41 1.3900
C40 C45 1.3900
C41 C42 1.3900
C42 C43 1.3900
C43 C44 1.3900
C44 C45 1.3900
C46 C47 1.49(2)
C46 O12 1.249(17)
C46 O13 1.32(2)
C47 C48 1.3900
C47 C52 1.3900
C48 C49 1.3900
C49 C50 1.3900
C50 C51 1.3900
C51 C52 1.3900
C53 C54 1.47(2)
C53 Gd4 2.89(2)
C53 O14 1.31(2)
C53 O15 1.26(2)
C54 C55 1.3900
C54 C59 1.3900
C55 C56 1.3900
C56 C57 1.3900
C57 C58 1.3900
C58 C59 1.3900
C60 C61 1.48(2)
C60 Gd3 2.866(18)
C60 O16 1.30(2)
C60 O17 1.23(2)
C61 C62 1.3900
C61 C66 1.3900
C62 C63 1.3900
C63 C64 1.3900
C64 C65 1.3900
C65 C66 1.3900
C67 C68 1.52(2)
C67 O18 1.26(2)
C67 O19 1.26(2)
C68 C69 1.3900
C68 C73 1.3900
C69 C70 1.3900
C70 C71 1.3900
C71 C72 1.3900
C72 C73 1.3900
C74 C75 1.498(17)
C74 O20 1.26(2)
C74 O21 1.34(3)
C75 C76 1.3900
C75 C80 1.3900
C76 C77 1.3900
C77 C78 1.3900
C78 C79 1.3900
C79 C80 1.3900
Gd1 Gd3 3.723(4)
Gd1 Gd4 3.502(3)
Gd1 O1 2.301(9)
Gd1 O2 2.523(13)
Gd1 O3 2.419(13)
Gd1 O6 2.633(8)
Gd1 O7 2.412(12)
Gd1 O12 2.310(11)
Gd1 O14 2.433(12)
Gd1 O20 2.299(14)
Gd2 Gd3 3.532(3)
Gd2 Gd4 3.723(4)
Gd2 O1 2.370(8)
Gd2 O4 2.402(12)
Gd2 O5 2.611(11)
Gd2 O8 2.375(13)
Gd2 O9 2.517(11)
Gd2 O13 2.283(12)
Gd2 O16 2.381(14)
Gd2 O18 2.282(11)
Gd3 N1 2.514(17)
Gd3 N2 2.487(16)
Gd3 O1 2.330(12)
Gd3 O3 2.333(10)
Gd3 O4 2.354(9)
Gd3 O11 2.385(13)
Gd3 O16 2.534(11)
Gd3 O17 2.477(13)
Gd4 N3 2.537(14)
Gd4 N4 2.561(15)
Gd4 O1 2.320(11)
Gd4 O7 2.341(10)
Gd4 O8 2.325(9)
Gd4 O10 2.382(16)
Gd4 O14 2.530(12)
Gd4 O15 2.493(16)

loop_
_smtbx_masks_void_nr
_smtbx_masks_void_average_x
_smtbx_masks_void_average_y
_smtbx_masks_void_average_z
_smtbx_masks_void_volume
_smtbx_masks_void_count_electrons
1 -0.499 -0.360 -0.360 860.5 252.3
